data_7159684
loop_
_publ_author_name
'Huang, Lei'
'Wang, Yan'
'Liu, Xin'
'Tian, Shi-Kai'

_publ_section_title
;
 Convenient synthesis of thiolated 2,7-disubstituted tropones <i>via</i>
 double C-N bond cleavage of tropinone derivatives.
;
_journal_issue 47
_journal_name_full 'Organic &amp; biomolecular chemistry'
_journal_page_first 9321
_journal_page_last 9325
_journal_paper_doi 10.1039/d3ob01835k
_journal_volume 21
_journal_year 2023
_chemical_formula_moiety 'C F3 O3 S, C24 H26 N O'
_chemical_formula_sum 'C25 H26 F3 N O4 S'
_chemical_formula_weight 493.53
_space_group_crystal_system monoclinic
_space_group_IT_number 14
_space_group_name_Hall '-P 2ybc'
_space_group_name_H-M_alt 'P 1 21/c 1'
_atom_sites_solution_hydrogens geom
_audit_creation_date 2023-04-10
_audit_creation_method
;
Olex2 1.3
(compiled 2020.11.12 svn.r5f609507 for OlexSys, GUI svn.r6408)
;
_audit_update_record
;
2023-05-02 deposited with the CCDC.	2023-11-14 downloaded from the CCDC.
;
_cell_angle_alpha 90
_cell_angle_beta 103.2304(16)
_cell_angle_gamma 90
_cell_formula_units_Z 4
_cell_length_a 15.2016(2)
_cell_length_b 16.5260(2)
_cell_length_c 11.22516(19)
_cell_measurement_reflns_used 5373
_cell_measurement_temperature 293(2)
_cell_measurement_theta_max 72.8960
_cell_measurement_theta_min 3.9880
_cell_volume 2745.15(7)
_computing_cell_refinement 'CrysAlisPro 1.171.41.110a (Rigaku OD, 2021)'
_computing_data_collection 'CrysAlisPro 1.171.41.110a (Rigaku OD, 2021)'
_computing_data_reduction 'CrysAlisPro 1.171.41.110a (Rigaku OD, 2021)'
_computing_molecular_graphics 'Olex2 1.3 (Dolomanov et al., 2009)'
_computing_publication_material 'Olex2 1.3 (Dolomanov et al., 2009)'
_computing_structure_refinement 'SHELXL 2013/4 (Sheldrick, 2015)'
_diffrn_ambient_temperature 293(2)
_diffrn_detector 'CCD plate'
_diffrn_detector_area_resol_mean 5.2169
_diffrn_detector_type AtlasS2
_diffrn_measured_fraction_theta_full 0.999
_diffrn_measured_fraction_theta_max 0.974
_diffrn_measurement_details
;
List of Runs (angles in degrees, time in seconds):

  # Type    Start    End  Width  t~exp~   \w     \q     \k     \f   Frames
#--------------------------------------------------------------------------
  1  \w   -115.00 -22.00   1.00    3.00    --  -41.76 -57.00-150.00   93
  2  \w    -62.00  31.00   1.00    3.00    --  -41.76  38.00-180.00   93
  3  \w     39.00  71.00   1.00    3.00    --   41.76 -99.00-180.00   32
  4  \w    152.00 178.00   1.00    6.00    --  106.05  77.00   0.00   26
  5  \w     42.00 112.00   1.00    6.00    --  106.05-125.00 120.00   70
  6  \w     87.00 175.00   1.00    6.00    --  106.05  30.00  30.00   88
  7  \w     59.00  85.00   1.00    6.00    --  106.05-125.00-180.00   26
  8  \w     32.00 133.00   1.00    6.00    --  106.05 -30.00-150.00  101
  9  \w     41.00 138.00   1.00    6.00    --  106.05 -77.00  90.00   97
;
_diffrn_measurement_device 'four-circle diffractometer'
_diffrn_measurement_device_type 'SuperNova, Dual, Cu at home/near, AtlasS2'
_diffrn_measurement_method '\w scans'
_diffrn_orient_matrix_type 'CrysAlisPro convention (1999,Acta A55,543-557)'
_diffrn_orient_matrix_UB_11 -0.0772890000
_diffrn_orient_matrix_UB_12 0.0020908000
_diffrn_orient_matrix_UB_13 -0.1158262000
_diffrn_orient_matrix_UB_21 -0.0689590000
_diffrn_orient_matrix_UB_22 0.0114991000
_diffrn_orient_matrix_UB_23 0.0800447000
_diffrn_orient_matrix_UB_31 0.0103061000
_diffrn_orient_matrix_UB_32 0.0924904000
_diffrn_orient_matrix_UB_33 -0.0073906000
_diffrn_radiation_monochromator mirror
_diffrn_radiation_probe x-ray
_diffrn_radiation_type 'Cu K\a'
_diffrn_radiation_wavelength 1.54184
_diffrn_reflns_av_R_equivalents 0.0190
_diffrn_reflns_av_unetI/netI 0.0263
_diffrn_reflns_Laue_measured_fraction_full 0.999
_diffrn_reflns_Laue_measured_fraction_max 0.974
_diffrn_reflns_limit_h_max 18
_diffrn_reflns_limit_h_min -17
_diffrn_reflns_limit_k_max 20
_diffrn_reflns_limit_k_min -12
_diffrn_reflns_limit_l_max 12
_diffrn_reflns_limit_l_min -13
_diffrn_reflns_number 10398
_diffrn_reflns_point_group_measured_fraction_full 0.999
_diffrn_reflns_point_group_measured_fraction_max 0.974
_diffrn_reflns_theta_full 67.684
_diffrn_reflns_theta_max 72.989
_diffrn_reflns_theta_min 4.010
_diffrn_source 'micro-focus sealed X-ray tube'
_diffrn_source_type 'SuperNova (Cu) X-ray Source'
_exptl_absorpt_coefficient_mu 1.474
_exptl_absorpt_correction_T_max 1.00000
_exptl_absorpt_correction_T_min 0.90823
_exptl_absorpt_correction_type multi-scan
_exptl_absorpt_process_details
;
CrysAlisPro 1.171.41.110a (Rigaku Oxford Diffraction, 2021)
Empirical absorption correction using spherical harmonics,
implemented in SCALE3 ABSPACK scaling algorithm.
;
_exptl_crystal_density_diffrn 1.194
_exptl_crystal_description block
_exptl_crystal_F_000 1032
_exptl_crystal_size_max 0.22
_exptl_crystal_size_mid 0.15
_exptl_crystal_size_min 0.14
_refine_diff_density_max 0.358
_refine_diff_density_min -0.254
_refine_diff_density_rms 0.038
_refine_ls_extinction_coef 0.0018(3)
_refine_ls_extinction_expression Fc^*^=kFc[1+0.001xFc^2^\l^3^/sin(2\q)]^-1/4^
_refine_ls_extinction_method SHELXL
_refine_ls_goodness_of_fit_ref 1.081
_refine_ls_hydrogen_treatment constr
_refine_ls_matrix_type full
_refine_ls_number_parameters 311
_refine_ls_number_reflns 5335
_refine_ls_number_restraints 0
_refine_ls_restrained_S_all 1.081
_refine_ls_R_factor_all 0.0568
_refine_ls_R_factor_gt 0.0503
_refine_ls_shift/su_max 0.000
_refine_ls_shift/su_mean 0.000
_refine_ls_structure_factor_coef Fsqd
_refine_ls_weighting_details 'w=1/[\s^2^(Fo^2^)+(0.0793P)^2^+0.6118P] where P=(Fo^2^+2Fc^2^)/3'
_refine_ls_weighting_scheme calc
_refine_ls_wR_factor_gt 0.1484
_refine_ls_wR_factor_ref 0.1555
_reflns_Friedel_coverage 0.000
_reflns_number_gt 4538
_reflns_number_total 5335
_reflns_threshold_expression 'I > 2\s(I)'
_cod_data_source_file d3ob01835k2.cif
_cod_data_source_block hl-1_autored
_cod_depositor_comments 'Adding full bibliography for 7159683--7159684.cif.'
_cod_database_code 7159684
_shelxl_version_number 2013-4
_chemical_oxdiff_formula c20h20o2s1f3
_shelx_space_group_comment
;
The symmetry employed for this shelxl refinement is uniquely defined
by the following loop, which should always be used as a source of
symmetry information in preference to the above space-group names.
They are only intended as comments.
;
_shelx_estimated_absorpt_t_max 0.820
_shelx_estimated_absorpt_t_min 0.737
_reflns_odcompleteness_completeness 99.94
_reflns_odcompleteness_iscentric 1
_reflns_odcompleteness_theta 66.97
_olex2_refinement_description
;
1.a Ternary CH refined with riding coordinates:
 C6(H6)
1.b Secondary CH2 refined with riding coordinates:
 C5(H5A,H5B)
1.c Aromatic/amide H refined with riding coordinates:
 C3(H3), C4(H4), C15(H15), C8(H8), C14(H14), C11(H11), C17(H17), C12(H12),
 C13(H13), C21(H21), C18(H18), C19(H19), C20(H20), C10(H10)
1.d Idealised Me refined as rotating group:
 C23(H23A,H23B,H23C), C22(H22A,H22B,H22C), C24(H24A,H24B,H24C)
;
_smtbx_masks_void_probe_radius 1.2
_smtbx_masks_void_truncation_radius 1.2
_olex2_submission_special_instructions 'No special instructions were received'
_oxdiff_exptl_absorpt_empirical_details
;
Empirical correction (ABSPACK) includes:
- Absorption correction using spherical harmonics
- Frame scaling
;
_oxdiff_exptl_absorpt_empirical_full_max 1.238
_oxdiff_exptl_absorpt_empirical_full_min 0.789

loop_
_space_group_symop_operation_xyz
'x, y, z'
'-x, y+1/2, -z+1/2'
'-x, -y, -z'
'x, -y-1/2, z-1/2'

loop_
_atom_site_label
_atom_site_type_symbol
_atom_site_fract_x
_atom_site_fract_y
_atom_site_fract_z
_atom_site_U_iso_or_equiv
_atom_site_adp_type
_atom_site_occupancy
_atom_site_site_symmetry_order
_atom_site_calc_flag
_atom_site_refinement_flags_posn
_atom_site_refinement_flags_adp
_atom_site_refinement_flags_occupancy
_atom_site_disorder_assembly
_atom_site_disorder_group
S1 S -0.08284(3) 0.33580(3) 0.28979(5) 0.05965(18) Uani 1 1 d . . . . .
O1 O 0.39310(9) 0.53213(8) 0.48291(14) 0.0644(4) Uani 1 1 d . . . . .
N1 N 0.14402(10) 0.56930(9) 0.33045(14) 0.0504(4) Uani 1 1 d . . . . .
O4 O -0.02489(12) 0.39163(11) 0.36572(17) 0.0857(5) Uani 1 1 d . . . . .
C6 C 0.17084(11) 0.48255(10) 0.37850(16) 0.0462(4) Uani 1 1 d . . . . .
H6 H 0.1288 0.4445 0.3279 0.055 Uiso 1 1 calc R U . . .
C2 C 0.35360(12) 0.41232(11) 0.57717(17) 0.0493(4) Uani 1 1 d . . . . .
O2 O -0.03824(15) 0.27486(11) 0.2367(2) 0.1006(6) Uani 1 1 d . . . . .
C7 C 0.26547(12) 0.46076(10) 0.36776(16) 0.0471(4) Uani 1 1 d . . . . .
C5 C 0.16337(12) 0.47188(11) 0.51061(17) 0.0516(4) Uani 1 1 d . . . . .
H5A H 0.2027 0.5102 0.5628 0.062 Uiso 1 1 calc R U . . .
H5B H 0.1018 0.4821 0.5170 0.062 Uiso 1 1 calc R U . . .
C3 C 0.27539(13) 0.36133(11) 0.58160(19) 0.0560(4) Uani 1 1 d . . . . .
H3 H 0.2860 0.3080 0.6073 0.067 Uiso 1 1 calc R U . . .
C1 C 0.34166(12) 0.47526(10) 0.47912(17) 0.0490(4) Uani 1 1 d . . . . .
F1 F -0.07263(19) 0.43107(14) 0.1090(2) 0.1399(8) Uani 1 1 d . . . . .
C4 C 0.19018(13) 0.38694(12) 0.55102(19) 0.0573(5) Uani 1 1 d . . . . .
H4 H 0.1446 0.3502 0.5549 0.069 Uiso 1 1 calc R U . . .
C15 C 0.43862(13) 0.40221(12) 0.64383(17) 0.0543(4) Uani 1 1 d . . . . .
H15 H 0.4806 0.4385 0.6261 0.065 Uiso 1 1 calc R U . . .
O3 O -0.15579(15) 0.30742(16) 0.3367(2) 0.1147(8) Uani 1 1 d . . . . .
C8 C 0.28884(13) 0.42244(12) 0.27431(18) 0.0565(4) Uani 1 1 d . . . . .
H8 H 0.3507 0.4150 0.2835 0.068 Uiso 1 1 calc R U . . .
F2 F -0.19022(18) 0.35594(19) 0.07601(19) 0.1595(10) Uani 1 1 d . . . . .
C9 C 0.23288(14) 0.39026(12) 0.15983(19) 0.0585(5) Uani 1 1 d . . . . .
C23 C 0.04989(13) 0.58755(13) 0.3443(2) 0.0655(5) Uani 1 1 d . . . . .
H23A H 0.0101 0.5444 0.3090 0.098 Uiso 1 1 calc R U . . .
H23B H 0.0294 0.6373 0.3031 0.098 Uiso 1 1 calc R U . . .
H23C H 0.0501 0.5925 0.4295 0.098 Uiso 1 1 calc R U . . .
F3 F -0.1814(2) 0.45653(16) 0.1958(2) 0.1619(11) Uani 1 1 d . . . . .
C22 C 0.20656(14) 0.63306(11) 0.3977(2) 0.0648(5) Uani 1 1 d . . . . .
H22A H 0.2046 0.6326 0.4826 0.097 Uiso 1 1 calc R U . . .
H22B H 0.1879 0.6852 0.3633 0.097 Uiso 1 1 calc R U . . .
H22C H 0.2671 0.6222 0.3901 0.097 Uiso 1 1 calc R U . . .
C16 C 0.47533(14) 0.34372(13) 0.73915(18) 0.0597(5) Uani 1 1 d . . . . .
C24 C 0.14394(19) 0.57443(15) 0.1974(2) 0.0749(6) Uani 1 1 d . . . . .
H24A H 0.2040 0.5652 0.1866 0.112 Uiso 1 1 calc R U . . .
H24B H 0.1239 0.6272 0.1670 0.112 Uiso 1 1 calc R U . . .
H24C H 0.1039 0.5342 0.1531 0.112 Uiso 1 1 calc R U . . .
C14 C 0.26235(19) 0.40074(17) 0.0522(2) 0.0784(7) Uani 1 1 d . . . . .
H14 H 0.3161 0.4280 0.0538 0.094 Uiso 1 1 calc R U . . .
C11 C 0.10385(19) 0.31752(16) 0.0441(3) 0.0840(7) Uani 1 1 d . . . . .
H11 H 0.0503 0.2897 0.0416 0.101 Uiso 1 1 calc R U . . .
C17 C 0.42506(18) 0.30407(17) 0.8106(2) 0.0782(7) Uani 1 1 d . . . . .
H17 H 0.3636 0.3148 0.7991 0.094 Uiso 1 1 calc R U . . .
C12 C 0.1327(2) 0.32878(18) -0.0610(3) 0.0902(8) Uani 1 1 d . . . . .
H12 H 0.0993 0.3084 -0.1348 0.108 Uiso 1 1 calc R U . . .
C13 C 0.2115(2) 0.3705(2) -0.0573(2) 0.0950(9) Uani 1 1 d . . . . .
H13 H 0.2309 0.3786 -0.1291 0.114 Uiso 1 1 calc R U . . .
C21 C 0.56786(17) 0.32817(19) 0.7618(2) 0.0864(8) Uani 1 1 d . . . . .
H21 H 0.6033 0.3562 0.7182 0.104 Uiso 1 1 calc R U . . .
C25 C -0.1350(2) 0.3971(2) 0.1599(3) 0.0937(8) Uani 1 1 d . . . . .
C18 C 0.4657(3) 0.2489(2) 0.8985(3) 0.1056(10) Uani 1 1 d . . . . .
H18 H 0.4317 0.2230 0.9463 0.127 Uiso 1 1 calc R U . . .
C19 C 0.5566(3) 0.2322(2) 0.9154(3) 0.1185(12) Uani 1 1 d . . . . .
H19 H 0.5833 0.1937 0.9729 0.142 Uiso 1 1 calc R U . . .
C20 C 0.6076(2) 0.2716(2) 0.8484(3) 0.1160(12) Uani 1 1 d . . . . .
H20 H 0.6690 0.2604 0.8609 0.139 Uiso 1 1 calc R U . . .
C10 C 0.15339(17) 0.34707(13) 0.1545(2) 0.0720(6) Uani 1 1 d . . . . .
H10 H 0.1334 0.3380 0.2257 0.086 Uiso 1 1 calc R U . . .

loop_
_atom_site_aniso_label
_atom_site_aniso_U_11
_atom_site_aniso_U_22
_atom_site_aniso_U_33
_atom_site_aniso_U_23
_atom_site_aniso_U_13
_atom_site_aniso_U_12
S1 0.0662(3) 0.0510(3) 0.0592(3) -0.0056(2) 0.0090(2) -0.0082(2)
O1 0.0550(7) 0.0579(8) 0.0772(9) 0.0151(7) 0.0086(6) -0.0102(6)
N1 0.0539(8) 0.0423(7) 0.0534(8) 0.0037(6) 0.0092(6) 0.0032(6)
O4 0.0908(11) 0.0755(10) 0.0827(11) -0.0185(9) 0.0034(9) -0.0205(9)
C6 0.0492(9) 0.0379(8) 0.0512(9) 0.0013(7) 0.0111(7) 0.0006(7)
C2 0.0515(9) 0.0453(9) 0.0520(9) 0.0037(7) 0.0138(7) 0.0019(7)
O2 0.1246(16) 0.0637(10) 0.1132(15) -0.0162(10) 0.0269(12) 0.0155(10)
C7 0.0505(9) 0.0421(8) 0.0498(9) 0.0056(7) 0.0140(7) 0.0008(7)
C5 0.0513(9) 0.0505(9) 0.0564(10) 0.0049(8) 0.0192(8) 0.0023(7)
C3 0.0598(10) 0.0430(9) 0.0645(11) 0.0124(8) 0.0130(9) -0.0021(8)
C1 0.0469(9) 0.0460(9) 0.0552(10) 0.0054(7) 0.0138(7) 0.0008(7)
F1 0.201(2) 0.1237(16) 0.1042(14) 0.0358(12) 0.0545(15) -0.0117(16)
C4 0.0556(10) 0.0520(10) 0.0659(12) 0.0127(9) 0.0168(9) -0.0077(8)
C15 0.0541(10) 0.0562(10) 0.0530(10) 0.0052(8) 0.0134(8) -0.0008(8)
O3 0.1037(14) 0.1437(19) 0.1032(15) 0.0115(14) 0.0373(12) -0.0461(14)
C8 0.0563(10) 0.0575(10) 0.0583(11) 0.0033(8) 0.0188(8) 0.0048(8)
F2 0.166(2) 0.191(2) 0.0866(13) -0.0067(14) -0.0426(13) 0.0007(18)
C9 0.0664(11) 0.0536(10) 0.0578(11) -0.0019(8) 0.0189(9) 0.0135(9)
C23 0.0513(10) 0.0548(11) 0.0880(15) 0.0073(10) 0.0110(10) 0.0087(8)
F3 0.192(2) 0.1378(18) 0.1450(19) 0.0233(16) 0.0170(17) 0.0911(19)
C22 0.0625(11) 0.0421(9) 0.0843(14) 0.0055(9) 0.0057(10) -0.0035(8)
C16 0.0629(11) 0.0611(11) 0.0529(10) 0.0078(9) 0.0086(9) 0.0055(9)
C24 0.1032(17) 0.0666(13) 0.0541(12) 0.0154(10) 0.0161(11) 0.0169(12)
C14 0.0889(16) 0.0879(16) 0.0634(13) -0.0021(12) 0.0281(12) 0.0107(13)
C11 0.0831(16) 0.0661(13) 0.0980(19) -0.0265(13) 0.0110(14) 0.0080(12)
C17 0.0783(15) 0.0878(16) 0.0685(14) 0.0245(12) 0.0167(11) 0.0009(12)
C12 0.099(2) 0.0840(17) 0.0762(17) -0.0197(14) -0.0039(14) 0.0287(15)
C13 0.124(2) 0.105(2) 0.0567(13) -0.0037(14) 0.0225(14) 0.0320(19)
C21 0.0649(13) 0.113(2) 0.0772(15) 0.0231(15) 0.0079(11) 0.0156(13)
C25 0.109(2) 0.0908(19) 0.0774(17) 0.0004(15) 0.0126(16) 0.0111(17)
C18 0.135(3) 0.097(2) 0.0805(18) 0.0377(16) 0.0139(18) -0.0079(19)
C19 0.130(3) 0.105(2) 0.105(2) 0.044(2) -0.004(2) 0.031(2)
C20 0.094(2) 0.140(3) 0.105(2) 0.036(2) 0.0029(18) 0.044(2)
C10 0.0844(15) 0.0566(11) 0.0785(15) -0.0153(10) 0.0258(12) 0.0016(11)

loop_
_atom_type_symbol
_atom_type_description
_atom_type_scat_dispersion_real
_atom_type_scat_dispersion_imag
_atom_type_scat_source
C C 0.0181 0.0091 'International Tables Vol C Tables 4.2.6.8 and 6.1.1.4'
H H 0.0000 0.0000 'International Tables Vol C Tables 4.2.6.8 and 6.1.1.4'
F F 0.0727 0.0534 'International Tables Vol C Tables 4.2.6.8 and 6.1.1.4'
N N 0.0311 0.0180 'International Tables Vol C Tables 4.2.6.8 and 6.1.1.4'
O O 0.0492 0.0322 'International Tables Vol C Tables 4.2.6.8 and 6.1.1.4'
S S 0.3331 0.5567 'International Tables Vol C Tables 4.2.6.8 and 6.1.1.4'

loop_
_geom_angle_atom_site_label_1
_geom_angle_atom_site_label_2
_geom_angle_atom_site_label_3
_geom_angle
_geom_angle_site_symmetry_1
_geom_angle_site_symmetry_3
_geom_angle_publ_flag
O4 S1 O2 115.05(13) . . ?
O4 S1 C25 102.59(13) . . ?
O2 S1 C25 102.93(14) . . ?
O3 S1 O4 115.13(13) . . ?
O3 S1 O2 114.35(15) . . ?
O3 S1 C25 104.51(16) . . ?
C23 N1 C6 109.24(14) . . ?
C22 N1 C6 112.80(13) . . ?
C22 N1 C23 108.38(16) . . ?
C24 N1 C6 109.83(14) . . ?
C24 N1 C23 107.94(17) . . ?
C24 N1 C22 108.53(17) . . ?
N1 C6 H6 107.8 . . ?
C7 C6 N1 111.75(13) . . ?
C7 C6 H6 107.8 . . ?
C7 C6 C5 109.50(14) . . ?
C5 C6 N1 111.89(14) . . ?
C5 C6 H6 107.8 . . ?
C3 C2 C1 117.50(16) . . ?
C15 C2 C3 126.26(17) . . ?
C15 C2 C1 115.76(16) . . ?
C6 C7 C1 117.21(15) . . ?
C8 C7 C6 126.95(17) . . ?
C8 C7 C1 115.49(16) . . ?
C6 C5 H5A 109.9 . . ?
C6 C5 H5B 109.9 . . ?
H5A C5 H5B 108.3 . . ?
C4 C5 C6 109.06(16) . . ?
C4 C5 H5A 109.9 . . ?
C4 C5 H5B 109.9 . . ?
C2 C3 H3 118.1 . . ?
C4 C3 C2 123.84(17) . . ?
C4 C3 H3 118.1 . . ?
O1 C1 C2 122.87(17) . . ?
O1 C1 C7 120.96(16) . . ?
C2 C1 C7 115.98(15) . . ?
C5 C4 H4 118.1 . . ?
C3 C4 C5 123.76(17) . . ?
C3 C4 H4 118.1 . . ?
C2 C15 H15 114.8 . . ?
C2 C15 C16 130.43(18) . . ?
C16 C15 H15 114.8 . . ?
C7 C8 H8 114.7 . . ?
C7 C8 C9 130.64(18) . . ?
C9 C8 H8 114.7 . . ?
C14 C9 C8 118.5(2) . . ?
C14 C9 C10 118.3(2) . . ?
C10 C9 C8 123.12(19) . . ?
N1 C23 H23A 109.5 . . ?
N1 C23 H23B 109.5 . . ?
N1 C23 H23C 109.5 . . ?
H23A C23 H23B 109.5 . . ?
H23A C23 H23C 109.5 . . ?
H23B C23 H23C 109.5 . . ?
N1 C22 H22A 109.5 . . ?
N1 C22 H22B 109.5 . . ?
N1 C22 H22C 109.5 . . ?
H22A C22 H22B 109.5 . . ?
H22A C22 H22C 109.5 . . ?
H22B C22 H22C 109.5 . . ?
C17 C16 C15 124.6(2) . . ?
C17 C16 C21 118.2(2) . . ?
C21 C16 C15 117.2(2) . . ?
N1 C24 H24A 109.5 . . ?
N1 C24 H24B 109.5 . . ?
N1 C24 H24C 109.5 . . ?
H24A C24 H24B 109.5 . . ?
H24A C24 H24C 109.5 . . ?
H24B C24 H24C 109.5 . . ?
C9 C14 H14 120.0 . . ?
C13 C14 C9 119.9(3) . . ?
C13 C14 H14 120.0 . . ?
C12 C11 H11 119.7 . . ?
C12 C11 C10 120.7(3) . . ?
C10 C11 H11 119.7 . . ?
C16 C17 H17 119.7 . . ?
C18 C17 C16 120.5(3) . . ?
C18 C17 H17 119.7 . . ?
C11 C12 H12 120.2 . . ?
C11 C12 C13 119.5(3) . . ?
C13 C12 H12 120.2 . . ?
C14 C13 H13 119.6 . . ?
C12 C13 C14 120.9(3) . . ?
C12 C13 H13 119.6 . . ?
C16 C21 H21 119.6 . . ?
C20 C21 C16 120.8(3) . . ?
C20 C21 H21 119.6 . . ?
F1 C25 S1 110.9(2) . . ?
F2 C25 S1 112.5(2) . . ?
F2 C25 F1 108.3(3) . . ?
F2 C25 F3 108.0(3) . . ?
F3 C25 S1 109.7(2) . . ?
F3 C25 F1 107.4(3) . . ?
C17 C18 H18 120.0 . . ?
C19 C18 C17 120.1(3) . . ?
C19 C18 H18 120.0 . . ?
C18 C19 H19 119.8 . . ?
C20 C19 C18 120.5(3) . . ?
C20 C19 H19 119.8 . . ?
C21 C20 H20 120.0 . . ?
C19 C20 C21 119.9(3) . . ?
C19 C20 H20 120.0 . . ?
C9 C10 H10 119.7 . . ?
C11 C10 C9 120.6(2) . . ?
C11 C10 H10 119.7 . . ?

loop_
_geom_bond_atom_site_label_1
_geom_bond_atom_site_label_2
_geom_bond_distance
_geom_bond_site_symmetry_2
_geom_bond_publ_flag
S1 O4 1.4179(16) . ?
S1 O2 1.4188(19) . ?
S1 O3 1.4124(19) . ?
S1 C25 1.804(3) . ?
O1 C1 1.217(2) . ?
N1 C6 1.553(2) . ?
N1 C23 1.505(2) . ?
N1 C22 1.502(2) . ?
N1 C24 1.496(3) . ?
C6 H6 0.9800 . ?
C6 C7 1.514(2) . ?
C6 C5 1.523(3) . ?
C2 C3 1.467(3) . ?
C2 C1 1.495(2) . ?
C2 C15 1.347(3) . ?
C7 C1 1.516(3) . ?
C7 C8 1.341(3) . ?
C5 H5A 0.9700 . ?
C5 H5B 0.9700 . ?
C5 C4 1.503(3) . ?
C3 H3 0.9300 . ?
C3 C4 1.331(3) . ?
F1 C25 1.337(4) . ?
C4 H4 0.9300 . ?
C15 H15 0.9300 . ?
C15 C16 1.455(3) . ?
C8 H8 0.9300 . ?
C8 C9 1.469(3) . ?
F2 C25 1.301(4) . ?
C9 C14 1.392(3) . ?
C9 C10 1.393(3) . ?
C23 H23A 0.9600 . ?
C23 H23B 0.9600 . ?
C23 H23C 0.9600 . ?
F3 C25 1.323(4) . ?
C22 H22A 0.9600 . ?
C22 H22B 0.9600 . ?
C22 H22C 0.9600 . ?
C16 C17 1.392(3) . ?
C16 C21 1.395(3) . ?
C24 H24A 0.9600 . ?
C24 H24B 0.9600 . ?
C24 H24C 0.9600 . ?
C14 H14 0.9300 . ?
C14 C13 1.387(4) . ?
C11 H11 0.9300 . ?
C11 C12 1.362(4) . ?
C11 C10 1.383(3) . ?
C17 H17 0.9300 . ?
C17 C18 1.380(4) . ?
C12 H12 0.9300 . ?
C12 C13 1.374(4) . ?
C13 H13 0.9300 . ?
C21 H21 0.9300 . ?
C21 C20 1.384(4) . ?
C18 H18 0.9300 . ?
C18 C19 1.379(5) . ?
C19 H19 0.9300 . ?
C19 C20 1.362(5) . ?
C20 H20 0.9300 . ?
C10 H10 0.9300 . ?

loop_
_geom_torsion_atom_site_label_1
_geom_torsion_atom_site_label_2
_geom_torsion_atom_site_label_3
_geom_torsion_atom_site_label_4
_geom_torsion
_geom_torsion_site_symmetry_1
_geom_torsion_site_symmetry_2
_geom_torsion_site_symmetry_3
_geom_torsion_site_symmetry_4
_geom_torsion_publ_flag
N1 C6 C7 C1 94.25(17) . . . . ?
N1 C6 C7 C8 -92.9(2) . . . . ?
N1 C6 C5 C4 179.99(14) . . . . ?
O4 S1 C25 F1 56.9(2) . . . . ?
O4 S1 C25 F2 178.3(2) . . . . ?
O4 S1 C25 F3 -61.5(3) . . . . ?
C6 C7 C1 O1 -104.7(2) . . . . ?
C6 C7 C1 C2 80.21(19) . . . . ?
C6 C7 C8 C9 -0.9(3) . . . . ?
C6 C5 C4 C3 76.9(3) . . . . ?
C2 C3 C4 C5 -1.4(3) . . . . ?
C2 C15 C16 C17 -23.9(4) . . . . ?
C2 C15 C16 C21 157.7(2) . . . . ?
O2 S1 C25 F1 -62.9(2) . . . . ?
O2 S1 C25 F2 58.6(3) . . . . ?
O2 S1 C25 F3 178.7(2) . . . . ?
C7 C6 C5 C4 -55.55(19) . . . . ?
C7 C8 C9 C14 139.2(2) . . . . ?
C7 C8 C9 C10 -43.3(3) . . . . ?
C5 C6 C7 C1 -30.3(2) . . . . ?
C5 C6 C7 C8 142.60(18) . . . . ?
C3 C2 C1 O1 162.56(19) . . . . ?
C3 C2 C1 C7 -22.4(2) . . . . ?
C3 C2 C15 C16 -3.4(3) . . . . ?
C1 C2 C3 C4 -33.4(3) . . . . ?
C1 C2 C15 C16 -175.3(2) . . . . ?
C1 C7 C8 C9 172.08(19) . . . . ?
C15 C2 C3 C4 154.9(2) . . . . ?
C15 C2 C1 O1 -24.8(3) . . . . ?
C15 C2 C1 C7 150.20(17) . . . . ?
C15 C16 C17 C18 179.5(3) . . . . ?
C15 C16 C21 C20 -178.1(3) . . . . ?
O3 S1 C25 F1 177.4(2) . . . . ?
O3 S1 C25 F2 -61.2(3) . . . . ?
O3 S1 C25 F3 59.0(3) . . . . ?
C8 C7 C1 O1 81.6(2) . . . . ?
C8 C7 C1 C2 -93.5(2) . . . . ?
C8 C9 C14 C13 179.5(2) . . . . ?
C8 C9 C10 C11 -179.4(2) . . . . ?
C9 C14 C13 C12 -1.2(4) . . . . ?
C23 N1 C6 C7 -179.63(15) . . . . ?
C23 N1 C6 C5 -56.43(19) . . . . ?
C22 N1 C6 C7 -59.0(2) . . . . ?
C22 N1 C6 C5 64.2(2) . . . . ?
C16 C17 C18 C19 -0.5(5) . . . . ?
C16 C21 C20 C19 -2.1(6) . . . . ?
C24 N1 C6 C7 62.2(2) . . . . ?
C24 N1 C6 C5 -174.64(17) . . . . ?
C14 C9 C10 C11 -1.9(3) . . . . ?
C11 C12 C13 C14 0.5(4) . . . . ?
C17 C16 C21 C20 3.5(4) . . . . ?
C17 C18 C19 C20 2.0(6) . . . . ?
C12 C11 C10 C9 1.2(4) . . . . ?
C21 C16 C17 C18 -2.2(4) . . . . ?
C18 C19 C20 C21 -0.7(6) . . . . ?
C10 C9 C14 C13 1.9(4) . . . . ?
C10 C11 C12 C13 -0.5(4) . . . . ?

loop_
_smtbx_masks_void_nr
_smtbx_masks_void_average_x
_smtbx_masks_void_average_y
_smtbx_masks_void_average_z
_smtbx_masks_void_volume
_smtbx_masks_void_count_electrons
_smtbx_masks_void_content
1 0.500 0.500 1.000 202.8 45.5 ?
2 0.500 1.000 0.500 202.8 45.5 ?
